data_4103399
loop_
_publ_author_name
'Atsushi Kobayashi'
'Masa-aki Dosen'
'Mee Chang'
'Kiyohiko Nakajima'
'Shin-ichiro Noro'
'Masako Kato'

_publ_contact_author_email akoba@sci.hokudai.ac.jp
_publ_contact_author_fax +81-11-706-3447
_publ_contact_author_name 'Atsushi Kobayashi'
_publ_contact_author_phone +81-11-706-3819
_publ_section_title
;
 Synthesis of Metal-Hydrazone Complexes and Vapochromic Behavior of Their
 Hydrogen-Bonded Proton-Transfer Assemblies
;
_journal_name_full 'Journal of the American Chemical Society'
_journal_page_first 15286
_journal_page_last 15298
_journal_paper_doi 10.1021/ja1063444
_journal_volume 132
_journal_year 2010
_chemical_formula_moiety 'C32 H26 Br4 N6 O4 Pd2 S2 '
_chemical_formula_sum 'C32 H26 Br4 N6 O4 Pd2 S2'
_chemical_formula_weight 1155.13
_space_group_IT_number 15
_symmetry_cell_setting monoclinic
_symmetry_Int_Tables_number 15
_symmetry_space_group_name_Hall '-C 2yc'
_symmetry_space_group_name_H-M 'C 1 2/c 1'
_audit_creation_date 2010-06-03
_audit_creation_method 'by CrystalStructure 3.8'
_cell_angle_alpha 90.0000
_cell_angle_beta 117.6190(18)
_cell_angle_gamma 90.0000
_cell_formula_units_Z 8
_cell_length_a 40.66(2)
_cell_length_b 8.883(4)
_cell_length_c 21.737(11)
_cell_measurement_reflns_used 10205
_cell_measurement_temperature 250.1
_cell_measurement_theta_max 27.5
_cell_measurement_theta_min 3.0
_cell_volume 6956(6)
_computing_cell_refinement CrystalClear
_computing_data_collection CrystalClear
_computing_data_reduction CrystalStructure
_computing_publication_material 'CrystalStructure 3.8'
_computing_structure_refinement SHELXL
_computing_structure_solution SIR2004
_diffrn_ambient_temperature 250.1
_diffrn_detector_area_resol_mean 7.31
_diffrn_measured_fraction_theta_full 0.989
_diffrn_measured_fraction_theta_max 0.989
_diffrn_measurement_device_type 'Rigaku Mercury'
_diffrn_measurement_method \w
_diffrn_radiation_type 'Mo K\a'
_diffrn_radiation_wavelength 0.71070
_diffrn_reflns_av_R_equivalents 0.033
_diffrn_reflns_limit_h_max 42
_diffrn_reflns_limit_h_min -52
_diffrn_reflns_limit_k_max 11
_diffrn_reflns_limit_k_min -11
_diffrn_reflns_limit_l_max 28
_diffrn_reflns_limit_l_min -17
_diffrn_reflns_number 25536
_diffrn_reflns_theta_full 27.48
_diffrn_reflns_theta_max 27.48
_exptl_absorpt_coefficient_mu 5.812
_exptl_absorpt_correction_T_max 0.418
_exptl_absorpt_correction_T_min 0.269
_exptl_absorpt_correction_type numerical
_exptl_absorpt_process_details
;
    Higashi, T. (1999). Program for Absorption Correction.
    Rigaku Corporation, Tokyo, Japan.
;
_exptl_crystal_colour red
_exptl_crystal_density_diffrn 2.206
_exptl_crystal_density_method 'not measured'
_exptl_crystal_description platelet
_exptl_crystal_F_000 4448.00
_exptl_crystal_size_max 0.60
_exptl_crystal_size_mid 0.15
_exptl_crystal_size_min 0.15
_refine_diff_density_max 3.07
_refine_diff_density_min -0.85
_refine_ls_extinction_method none
_refine_ls_goodness_of_fit_ref 1.064
_refine_ls_hydrogen_treatment refall
_refine_ls_number_parameters 460
_refine_ls_number_reflns 7903
_refine_ls_R_factor_gt 0.0437
_refine_ls_shift/su_max 0.0010
_refine_ls_structure_factor_coef Fsqd
_refine_ls_weighting_details 'w = 1/[\s^2^(Fo^2^)+(0.0448P)^2^+0.0000P] where P=(Fo^2^+2Fc^2^)/3'
_refine_ls_weighting_scheme calc
_refine_ls_wR_factor_ref 0.1079
_reflns_number_gt 5990
_reflns_number_total 7903
_reflns_threshold_expression F^2^>2.0\s(F^2^)
_cod_data_source_file ja1063444_si_008.cif
_cod_data_source_block '__Complex6_[PdBr(Hmtbhp)]2(BA)-250K'
_cod_original_cell_volume 6957(6)
_cod_original_formula_sum 'C32 H26 Br4 N6 O4 Pd2 S2 '
_cod_database_code 4103399

loop_
_symmetry_equiv_pos_site_id
_symmetry_equiv_pos_as_xyz
1 +X,+Y,+Z
2 -X,+Y,1/2-Z
3 -X,-Y,-Z
4 +X,-Y,1/2+Z
5 1/2+X,1/2+Y,+Z
6 1/2-X,1/2+Y,1/2-Z
7 1/2-X,1/2-Y,-Z
8 1/2+X,1/2-Y,1/2+Z

loop_
_atom_site_label
_atom_site_type_symbol
_atom_site_fract_x
_atom_site_fract_y
_atom_site_fract_z
_atom_site_U_iso_or_equiv
_atom_site_adp_type
_atom_site_occupancy
_atom_site_symmetry_multiplicity
_atom_site_calc_flag
_atom_site_refinement_flags
Pd(1b) Pd 0.272339(10) 0.13545(4) 0.45109(2) 0.02557(11) Uani 1.00 1 d .
Pd(1) Pd 0.474419(10) 0.10792(4) 0.53244(2) 0.02419(10) Uani 1.00 1 d .
Br(1b) Br 0.303707(16) 0.31480(6) 0.41193(3) 0.04324(15) Uani 1.00 1 d .
Br(1) Br 0.442187(15) -0.07216(5) 0.56968(3) 0.03580(14) Uani 1.00 1 d .
Br(2) Br 0.313587(15) 0.87090(5) 0.40104(3) 0.03391(14) Uani 1.00 1 d .
Br(3) Br 0.439161(15) 0.37484(6) 0.60432(3) 0.03680(14) Uani 1.00 1 d .
S(1b) S 0.31504(4) 0.19675(13) 0.55948(7) 0.0309(3) Uani 1.00 1 d .
S(1) S 0.42990(4) 0.06456(13) 0.42298(7) 0.0285(2) Uani 1.00 1 d .
O(1) O 0.32574(10) 0.7363(3) 0.53940(19) 0.0316(8) Uani 1.00 1 d .
O(2) O 0.37264(10) 0.5194(3) 0.61620(19) 0.0354(8) Uani 1.00 1 d .
O(3) O 0.42686(10) 0.5071(3) 0.46538(19) 0.0317(8) Uani 1.00 1 d .
O(4) O 0.37886(10) 0.7215(3) 0.38781(19) 0.0360(8) Uani 1.00 1 d .
N(1b) N 0.24460(10) -0.0143(3) 0.4792(2) 0.0224(8) Uani 1.00 1 d .
N(1) N 0.50236(10) 0.2603(3) 0.5075(2) 0.0235(8) Uani 1.00 1 d .
N(2b) N 0.21438(11) -0.0720(4) 0.4225(2) 0.0273(9) Uani 1.00 1 d .
N(2) N 0.53220(12) 0.3168(4) 0.5645(2) 0.0308(9) Uani 1.00 1 d .
N(3b) N 0.23187(11) 0.0761(4) 0.3549(2) 0.0272(9) Uani 1.00 1 d .
N(3) N 0.51598(11) 0.1536(4) 0.6288(2) 0.0255(8) Uani 1.00 1 d .
C(1b) C 0.30714(13) 0.0932(5) 0.6222(2) 0.0280(11) Uani 1.00 1 d .
C(1) C 0.43792(14) 0.1761(5) 0.3626(2) 0.0281(10) Uani 1.00 1 d .
C(2b) C 0.32986(15) 0.1352(5) 0.6901(3) 0.0381(13) Uani 1.00 1 d .
C(2) C 0.41212(16) 0.1537(6) 0.2940(3) 0.0404(13) Uani 1.00 1 d .
C(3b) C 0.32734(16) 0.0667(6) 0.7451(3) 0.0396(13) Uani 1.00 1 d .
C(3) C 0.41548(16) 0.2253(6) 0.2401(3) 0.0441(14) Uani 1.00 1 d .
C(4b) C 0.30113(16) -0.0454(6) 0.7312(3) 0.0396(13) Uani 1.00 1 d .
C(4) C 0.44503(17) 0.3196(6) 0.2559(3) 0.0432(14) Uani 1.00 1 d .
C(5b) C 0.27786(15) -0.0857(5) 0.6640(2) 0.0340(12) Uani 1.00 1 d .
C(5) C 0.47079(16) 0.3428(5) 0.3241(2) 0.0372(12) Uani 1.00 1 d .
C(6b) C 0.27983(13) -0.0146(5) 0.6065(2) 0.0259(10) Uani 1.00 1 d .
C(6) C 0.46771(14) 0.2727(5) 0.3799(2) 0.0301(11) Uani 1.00 1 d .
C(7b) C 0.25093(13) -0.0642(5) 0.5394(2) 0.0263(10) Uani 1.00 1 d .
C(7) C 0.49692(14) 0.3140(4) 0.4474(2) 0.0274(10) Uani 1.00 1 d .
C(8b) C 0.20739(14) -0.0203(4) 0.3583(2) 0.0266(10) Uani 1.00 1 d .
C(8) C 0.53908(13) 0.2604(5) 0.6280(2) 0.0250(10) Uani 1.00 1 d .
C(9b) C 0.17582(16) -0.0707(5) 0.2984(2) 0.0348(12) Uani 1.00 1 d .
C(9) C 0.56834(14) 0.3160(5) 0.6885(2) 0.0321(11) Uani 1.00 1 d .
C(10b) C 0.17190(16) -0.0251(5) 0.2353(2) 0.0380(12) Uani 1.00 1 d .
C(10) C 0.57304(15) 0.2630(5) 0.7513(2) 0.0347(12) Uani 1.00 1 d .
C(11b) C 0.19839(16) 0.0683(6) 0.2314(3) 0.0417(13) Uani 1.00 1 d .
C(11) C 0.54932(15) 0.1512(5) 0.7529(2) 0.0357(12) Uani 1.00 1 d .
C(12b) C 0.22732(15) 0.1189(5) 0.2917(2) 0.0351(12) Uani 1.00 1 d .
C(12) C 0.52147(14) 0.0996(5) 0.6917(2) 0.0299(11) Uani 1.00 1 d .
C(13b) C 0.35715(14) 0.1034(6) 0.5696(3) 0.0416(13) Uani 1.00 1 d .
C(13) C 0.38903(14) 0.1556(5) 0.4189(3) 0.0380(13) Uani 1.00 1 d .
C(14) C 0.34904(13) 0.7267(4) 0.4588(2) 0.0240(10) Uani 1.00 1 d .
C(15) C 0.34797(13) 0.6839(4) 0.5183(2) 0.0237(10) Uani 1.00 1 d .
C(16) C 0.37583(13) 0.5632(4) 0.5652(2) 0.0243(10) Uani 1.00 1 d .
C(17) C 0.40257(13) 0.5146(4) 0.5454(2) 0.0257(10) Uani 1.00 1 d .
C(18) C 0.40403(13) 0.5574(4) 0.4858(2) 0.0245(10) Uani 1.00 1 d .
C(19) C 0.37593(13) 0.6766(4) 0.4385(2) 0.0230(9) Uani 1.00 1 d .
H(1b) H 0.3474 0.2120 0.6992 0.046 Uiso 1.00 1 c R
H(2b) H 0.3432 0.0958 0.7911 0.048 Uiso 1.00 1 c R
H(3b) H 0.2993 -0.0938 0.7679 0.048 Uiso 1.00 1 c R
H(4b) H 0.2602 -0.1617 0.6554 0.041 Uiso 1.00 1 c R
H(5b) H 0.2351 -0.1409 0.5400 0.032 Uiso 1.00 1 c R
H(6b) H 0.1581 -0.1334 0.3018 0.042 Uiso 1.00 1 c R
H(7b) H 0.1513 -0.0568 0.1943 0.046 Uiso 1.00 1 c R
H(8b) H 0.1965 0.0960 0.1881 0.050 Uiso 1.00 1 c R
H(9b) H 0.2446 0.1857 0.2891 0.042 Uiso 1.00 1 c R
H(1) H 0.3919 0.0889 0.2834 0.048 Uiso 1.00 1 c R
H(2) H 0.3978 0.2093 0.1937 0.053 Uiso 1.00 1 c R
H(3) H 0.4477 0.3684 0.2201 0.052 Uiso 1.00 1 c R
H(4) H 0.4910 0.4070 0.3341 0.045 Uiso 1.00 1 c R
H(5) H 0.5138 0.3872 0.4483 0.033 Uiso 1.00 1 c R
H(6) H 0.5846 0.3886 0.6863 0.038 Uiso 1.00 1 c R
H(7) H 0.5920 0.3015 0.7928 0.042 Uiso 1.00 1 c R
H(8) H 0.5525 0.1121 0.7954 0.043 Uiso 1.00 1 c R
H(9) H 0.5055 0.0243 0.6929 0.036 Uiso 1.00 1 c R
H(10b) H 0.3584 0.0031 0.5882 0.050 Uiso 1.00 1 c R
H(11b) H 0.3786 0.1610 0.6011 0.050 Uiso 1.00 1 c R
H(12b) H 0.3568 0.0964 0.5247 0.050 Uiso 1.00 1 c R
H(10) H 0.3755 0.0847 0.4325 0.046 Uiso 1.00 1 c R
H(11) H 0.3733 0.1896 0.3718 0.046 Uiso 1.00 1 c R
H(12) H 0.3965 0.2413 0.4501 0.046 Uiso 1.00 1 c R
H(13b) H 0.1913(17) -0.143(5) 0.428(3) 0.064(19) Uiso 1.00 1 c .
H(13) H 0.5547(15) 0.390(5) 0.566(2) 0.047(16) Uiso 1.00 1 c .

loop_
_atom_site_aniso_label
_atom_site_aniso_U_11
_atom_site_aniso_U_22
_atom_site_aniso_U_33
_atom_site_aniso_U_12
_atom_site_aniso_U_13
_atom_site_aniso_U_23
Pd(1b) 0.0223(2) 0.02327(18) 0.0346(2) 0.00130(14) 0.01613(19) 0.00238(15)
Pd(1) 0.0215(2) 0.02430(18) 0.0296(2) -0.00113(14) 0.01428(18) -0.00061(15)
Br(1b) 0.0383(3) 0.0349(2) 0.0655(4) -0.0006(2) 0.0317(3) 0.0118(2)
Br(1) 0.0363(3) 0.0318(2) 0.0462(3) -0.0077(2) 0.0249(2) -0.0009(2)
Br(2) 0.0346(3) 0.0331(2) 0.0344(3) 0.0090(2) 0.0163(2) 0.0053(2)
Br(3) 0.0355(3) 0.0361(2) 0.0421(3) 0.0114(2) 0.0207(2) 0.0117(2)
S(1b) 0.0286(6) 0.0272(5) 0.0403(8) -0.0048(5) 0.0189(6) -0.0075(5)
S(1) 0.0270(6) 0.0269(5) 0.0337(7) -0.0033(5) 0.0158(6) -0.0048(5)
O(1) 0.032(2) 0.0309(17) 0.045(2) 0.0010(15) 0.0289(19) 0.0009(15)
O(2) 0.035(2) 0.046(2) 0.033(2) 0.0036(16) 0.0223(19) 0.0071(16)
O(3) 0.036(2) 0.0268(16) 0.044(2) 0.0034(15) 0.028(2) 0.0026(15)
O(4) 0.039(2) 0.050(2) 0.026(2) 0.0047(17) 0.0203(19) 0.0061(16)
N(1b) 0.020(2) 0.0210(17) 0.027(2) -0.0013(15) 0.0120(19) -0.0040(15)
N(1) 0.0167(19) 0.0227(18) 0.030(2) 0.0011(15) 0.0095(19) -0.0026(16)
N(2b) 0.027(2) 0.033(2) 0.022(2) -0.0068(17) 0.012(2) -0.0014(17)
N(2) 0.031(2) 0.034(2) 0.027(2) -0.0101(18) 0.013(2) 0.0018(18)
N(3b) 0.027(2) 0.0258(19) 0.032(2) 0.0040(17) 0.016(2) 0.0053(17)
N(3) 0.024(2) 0.0269(19) 0.030(2) 0.0020(16) 0.016(2) 0.0007(16)
C(1b) 0.022(2) 0.031(2) 0.031(3) 0.001(2) 0.013(2) -0.008(2)
C(1) 0.027(2) 0.032(2) 0.026(2) 0.006(2) 0.012(2) 0.002(2)
C(2b) 0.029(2) 0.041(2) 0.038(3) 0.003(2) 0.011(2) -0.010(2)
C(2) 0.035(3) 0.044(3) 0.040(3) -0.001(2) 0.015(3) -0.005(2)
C(3b) 0.036(3) 0.053(3) 0.028(3) 0.006(2) 0.014(2) -0.010(2)
C(3) 0.036(3) 0.056(3) 0.026(3) 0.006(2) 0.003(2) 0.004(2)
C(4b) 0.042(3) 0.050(3) 0.028(3) 0.004(2) 0.017(2) -0.004(2)
C(4) 0.047(3) 0.047(3) 0.033(3) 0.002(2) 0.017(3) 0.010(2)
C(5b) 0.029(2) 0.041(2) 0.033(3) -0.001(2) 0.015(2) 0.001(2)
C(5) 0.041(3) 0.037(2) 0.031(3) -0.007(2) 0.014(2) 0.004(2)
C(6b) 0.027(2) 0.028(2) 0.027(2) 0.003(2) 0.015(2) -0.0022(19)
C(6) 0.031(2) 0.027(2) 0.033(3) 0.009(2) 0.016(2) 0.004(2)
C(7b) 0.027(2) 0.025(2) 0.032(3) -0.0042(19) 0.017(2) 0.000(2)
C(7) 0.025(2) 0.025(2) 0.033(3) -0.0030(19) 0.014(2) -0.000(2)
C(8b) 0.030(2) 0.026(2) 0.025(2) 0.006(2) 0.015(2) 0.0022(19)
C(8) 0.020(2) 0.030(2) 0.027(2) 0.0042(19) 0.013(2) 0.000(2)
C(9b) 0.041(3) 0.033(2) 0.030(3) 0.001(2) 0.017(2) 0.000(2)
C(9) 0.029(2) 0.038(2) 0.030(3) -0.004(2) 0.014(2) -0.004(2)
C(10b) 0.041(3) 0.042(2) 0.026(3) 0.004(2) 0.011(2) 0.001(2)
C(10) 0.031(2) 0.044(2) 0.028(3) 0.001(2) 0.013(2) -0.006(2)
C(11b) 0.051(3) 0.047(3) 0.033(3) 0.009(2) 0.024(3) 0.009(2)
C(11) 0.037(3) 0.044(2) 0.029(3) 0.003(2) 0.019(2) 0.002(2)
C(12b) 0.036(3) 0.039(2) 0.037(3) 0.007(2) 0.023(2) 0.010(2)
C(12) 0.033(2) 0.034(2) 0.031(3) 0.003(2) 0.022(2) 0.006(2)
C(13b) 0.022(2) 0.062(3) 0.043(3) -0.004(2) 0.017(2) -0.010(2)
C(13) 0.022(2) 0.050(3) 0.047(3) -0.004(2) 0.020(2) -0.005(2)
C(14) 0.023(2) 0.023(2) 0.023(2) 0.0003(18) 0.008(2) -0.0019(18)
C(15) 0.023(2) 0.023(2) 0.026(2) -0.0042(18) 0.012(2) 0.0000(18)
C(16) 0.020(2) 0.025(2) 0.028(2) -0.0052(18) 0.012(2) -0.0019(19)
C(17) 0.025(2) 0.024(2) 0.030(3) 0.0012(19) 0.014(2) 0.0033(19)
C(18) 0.020(2) 0.025(2) 0.030(2) -0.0051(19) 0.013(2) -0.0012(19)
C(19) 0.021(2) 0.024(2) 0.022(2) -0.0037(18) 0.009(2) -0.0042(18)

loop_
_atom_type_symbol
_atom_type_description
_atom_type_scat_dispersion_real
_atom_type_scat_dispersion_imag
_atom_type_scat_source
C C 0.003 0.002
;
International Tables for Crystallography
(1992, Vol. C, Tables 4.2.6.8 and 6.1.1.4)
;
H H 0.000 0.000
;
International Tables for Crystallography
(1992, Vol. C, Table 6.1.1.4)
;
Br Br -0.290 2.459
;
International Tables for Crystallography
(1992, Vol. C, Tables 4.2.6.8 and 6.1.1.4)
;
N N 0.006 0.003
;
International Tables for Crystallography
(1992, Vol. C, Tables 4.2.6.8 and 6.1.1.4)
;
O O 0.011 0.006
;
International Tables for Crystallography
(1992, Vol. C, Tables 4.2.6.8 and 6.1.1.4)
;
Pd Pd -0.999 1.007
;
International Tables for Crystallography
(1992, Vol. C, Tables 4.2.6.8 and 6.1.1.4)
;
S S 0.125 0.123
;
International Tables for Crystallography
(1992, Vol. C, Tables 4.2.6.8 and 6.1.1.4)
;

loop_
_geom_angle_atom_site_label_1
_geom_angle_atom_site_label_2
_geom_angle_atom_site_label_3
_geom_angle
_geom_angle_publ_flag
Br(1b) Pd(1b) S(1b) 86.13(4) yes
Br(1b) Pd(1b) N(1b) 177.48(9) yes
Br(1b) Pd(1b) N(3b) 96.62(13) yes
S(1b) Pd(1b) N(1b) 96.38(11) yes
S(1b) Pd(1b) N(3b) 177.04(16) yes
N(1b) Pd(1b) N(3b) 80.87(17) yes
Br(1) Pd(1) S(1) 86.90(4) yes
Br(1) Pd(1) N(1) 176.70(12) yes
Br(1) Pd(1) N(3) 96.15(13) yes
S(1) Pd(1) N(1) 96.23(11) yes
S(1) Pd(1) N(3) 176.92(15) yes
N(1) Pd(1) N(3) 80.73(17) yes
Pd(1b) S(1b) C(1b) 110.39(14) yes
Pd(1b) S(1b) C(13b) 103.99(19) yes
C(1b) S(1b) C(13b) 99.5(2) yes
Pd(1) S(1) C(1) 110.39(15) yes
Pd(1) S(1) C(13) 104.18(19) yes
C(1) S(1) C(13) 101.0(2) yes
Pd(1b) N(1b) N(2b) 111.6(3) yes
Pd(1b) N(1b) C(7b) 131.2(2) yes
N(2b) N(1b) C(7b) 117.2(4) yes
Pd(1) N(1) N(2) 112.4(3) yes
Pd(1) N(1) C(7) 131.6(2) yes
N(2) N(1) C(7) 116.1(4) yes
N(1b) N(2b) C(8b) 117.8(4) yes
N(1) N(2) C(8) 117.4(4) yes
Pd(1b) N(3b) C(8b) 112.0(3) yes
Pd(1b) N(3b) C(12b) 129.3(3) yes
C(8b) N(3b) C(12b) 118.7(3) yes
Pd(1) N(3) C(8) 112.4(3) yes
Pd(1) N(3) C(12) 129.3(3) yes
C(8) N(3) C(12) 118.1(3) yes
S(1b) C(1b) C(2b) 114.0(4) yes
S(1b) C(1b) C(6b) 125.0(3) yes
C(2b) C(1b) C(6b) 120.9(5) yes
S(1) C(1) C(2) 114.0(4) yes
S(1) C(1) C(6) 125.3(3) yes
C(2) C(1) C(6) 120.7(5) yes
C(1b) C(2b) C(3b) 121.5(5) yes
C(1) C(2) C(3) 121.3(5) yes
C(2b) C(3b) C(4b) 118.9(4) yes
C(2) C(3) C(4) 119.0(5) yes
C(3b) C(4b) C(5b) 120.2(6) yes
C(3) C(4) C(5) 120.1(6) yes
C(4b) C(5b) C(6b) 121.6(5) yes
C(4) C(5) C(6) 122.0(5) yes
C(1b) C(6b) C(5b) 116.9(4) yes
C(1b) C(6b) C(7b) 129.8(5) yes
C(5b) C(6b) C(7b) 113.2(4) yes
C(1) C(6) C(5) 117.0(4) yes
C(1) C(6) C(7) 129.5(5) yes
C(5) C(6) C(7) 113.6(4) yes
N(1b) C(7b) C(6b) 127.0(4) yes
N(1) C(7) C(6) 126.9(4) yes
N(2b) C(8b) N(3b) 117.5(3) yes
N(2b) C(8b) C(9b) 120.3(5) yes
N(3b) C(8b) C(9b) 122.2(5) yes
N(2) C(8) N(3) 117.0(3) yes
N(2) C(8) C(9) 120.5(4) yes
N(3) C(8) C(9) 122.4(5) yes
C(8b) C(9b) C(10b) 117.7(5) yes
C(8) C(9) C(10) 118.8(5) yes
C(9b) C(10b) C(11b) 120.2(4) yes
C(9) C(10) C(11) 119.3(4) yes
C(10b) C(11b) C(12b) 119.0(6) yes
C(10) C(11) C(12) 119.1(5) yes
N(3b) C(12b) C(11b) 122.1(5) yes
N(3) C(12) C(11) 122.2(5) yes
Br(2) C(14) C(15) 117.7(4) yes
Br(2) C(14) C(19) 117.5(3) yes
C(15) C(14) C(19) 124.8(4) yes
O(1) C(15) C(14) 125.2(4) yes
O(1) C(15) C(16) 116.2(4) yes
C(14) C(15) C(16) 118.7(5) yes
O(2) C(16) C(15) 117.3(5) yes
O(2) C(16) C(17) 126.4(4) yes
C(15) C(16) C(17) 116.4(4) yes
Br(3) C(17) C(16) 117.8(3) yes
Br(3) C(17) C(18) 116.9(4) yes
C(16) C(17) C(18) 125.3(4) yes
O(3) C(18) C(17) 125.7(4) yes
O(3) C(18) C(19) 116.1(4) yes
C(17) C(18) C(19) 118.2(5) yes
O(4) C(19) C(14) 125.6(4) yes
O(4) C(19) C(18) 118.0(5) yes
C(14) C(19) C(18) 116.4(4) yes
N(1b) N(2b) H(13b) 122(2) no
C(8b) N(2b) H(13b) 119(2) no
N(1) N(2) H(13) 128(3) no
C(8) N(2) H(13) 114(2) no
C(1b) C(2b) H(1b) 119.2(6) no
C(3b) C(2b) H(1b) 119.2(5) no
C(1) C(2) H(1) 119.3(6) no
C(3) C(2) H(1) 119.3(5) no
C(2b) C(3b) H(2b) 120.6(5) no
C(4b) C(3b) H(2b) 120.6(6) no
C(2) C(3) H(2) 120.5(6) no
C(4) C(3) H(2) 120.5(7) no
C(3b) C(4b) H(3b) 119.9(5) no
C(5b) C(4b) H(3b) 119.9(5) no
C(3) C(4) H(3) 120.0(5) no
C(5) C(4) H(3) 120.0(6) no
C(4b) C(5b) H(4b) 119.2(6) no
C(6b) C(5b) H(4b) 119.2(4) no
C(4) C(5) H(4) 119.0(6) no
C(6) C(5) H(4) 119.0(4) no
N(1b) C(7b) H(5b) 116.5(4) no
C(6b) C(7b) H(5b) 116.5(5) no
N(1) C(7) H(5) 116.6(4) no
C(6) C(7) H(5) 116.5(5) no
C(8b) C(9b) H(6b) 121.2(5) no
C(10b) C(9b) H(6b) 121.2(4) no
C(8) C(9) H(6) 120.6(5) no
C(10) C(9) H(6) 120.6(4) no
C(9b) C(10b) H(7b) 119.9(6) no
C(11b) C(10b) H(7b) 119.9(6) no
C(9) C(10) H(7) 120.3(5) no
C(11) C(10) H(7) 120.3(6) no
C(10b) C(11b) H(8b) 120.5(4) no
C(12b) C(11b) H(8b) 120.5(6) no
C(10) C(11) H(8) 120.5(4) no
C(12) C(11) H(8) 120.5(5) no
N(3b) C(12b) H(9b) 118.9(4) no
C(11b) C(12b) H(9b) 119.0(6) no
N(3) C(12) H(9) 118.9(4) no
C(11) C(12) H(9) 118.9(5) no
S(1b) C(13b) H(10b) 109.5 no
S(1b) C(13b) H(11b) 109.5 no
S(1b) C(13b) H(12b) 109.5 no
H(10b) C(13b) H(11b) 109.5 no
H(10b) C(13b) H(12b) 109.5 no
H(11b) C(13b) H(12b) 109.5 no
S(1) C(13) H(10) 109.5 no
S(1) C(13) H(11) 109.5 no
S(1) C(13) H(12) 109.5 no
H(10) C(13) H(11) 109.5 no
H(10) C(13) H(12) 109.5 no
H(11) C(13) H(12) 109.5 no

loop_
_geom_bond_atom_site_label_1
_geom_bond_atom_site_label_2
_geom_bond_distance
_geom_bond_publ_flag
Pd(1b) Br(1b) 2.4283(8) yes
Pd(1b) S(1b) 2.2515(12) yes
Pd(1b) N(1b) 2.013(4) yes
Pd(1b) N(3b) 2.042(3) yes
Pd(1) Br(1) 2.4322(7) yes
Pd(1) S(1) 2.2568(12) yes
Pd(1) N(1) 1.998(4) yes
Pd(1) N(3) 2.032(3) yes
Br(2) C(14) 1.902(4) yes
Br(3) C(17) 1.905(4) yes
S(1b) C(1b) 1.792(6) yes
S(1b) C(13b) 1.822(6) yes
S(1) C(1) 1.790(6) yes
S(1) C(13) 1.813(6) yes
O(1) C(15) 1.275(7) yes
O(2) C(16) 1.237(7) yes
O(3) C(18) 1.281(7) yes
O(4) C(19) 1.229(7) yes
N(1b) N(2b) 1.374(4) yes
N(1b) C(7b) 1.291(7) yes
N(1) N(2) 1.366(4) yes
N(1) C(7) 1.309(7) yes
N(2b) C(8b) 1.368(7) yes
N(2) C(8) 1.371(7) yes
N(3b) C(8b) 1.340(7) yes
N(3b) C(12b) 1.352(8) yes
N(3) C(8) 1.341(6) yes
N(3) C(12) 1.365(7) yes
C(1b) C(2b) 1.381(7) yes
C(1b) C(6b) 1.384(6) yes
C(1) C(2) 1.384(6) yes
C(1) C(6) 1.387(7) yes
C(2b) C(3b) 1.388(9) yes
C(2) C(3) 1.394(10) yes
C(3b) C(4b) 1.385(8) yes
C(3) C(4) 1.371(8) yes
C(4b) C(5b) 1.369(7) yes
C(4) C(5) 1.379(7) yes
C(5b) C(6b) 1.437(8) yes
C(5) C(6) 1.418(9) yes
C(6b) C(7b) 1.453(5) yes
C(6) C(7) 1.443(6) yes
C(8b) C(9b) 1.412(6) yes
C(8) C(9) 1.392(6) yes
C(9b) C(10b) 1.367(9) yes
C(9) C(10) 1.370(8) yes
C(10b) C(11b) 1.392(9) yes
C(10) C(11) 1.396(8) yes
C(11b) C(12b) 1.369(6) yes
C(11) C(12) 1.366(6) yes
C(14) C(15) 1.369(8) yes
C(14) C(19) 1.426(8) yes
C(15) C(16) 1.549(5) yes
C(16) C(17) 1.410(8) yes
C(17) C(18) 1.377(8) yes
C(18) C(19) 1.547(5) yes
N(2b) H(13b) 1.18(7) no
N(2) H(13) 1.11(6) no
C(2b) H(1b) 0.940(5) no
C(2) H(1) 0.940(6) no
C(3b) H(2b) 0.940(5) no
C(3) H(2) 0.940(5) no
C(4b) H(3b) 0.940(7) no
C(4) H(3) 0.940(7) no
C(5b) H(4b) 0.940(5) no
C(5) H(4) 0.940(5) no
C(7b) H(5b) 0.940(5) no
C(7) H(5) 0.940(5) no
C(9b) H(6b) 0.940(6) no
C(9) H(6) 0.940(5) no
C(10b) H(7b) 0.940(4) no
C(10) H(7) 0.940(4) no
C(11b) H(8b) 0.940(7) no
C(11) H(8) 0.940(6) no
C(12b) H(9b) 0.940(6) no
C(12) H(9) 0.940(5) no
C(13b) H(10b) 0.970 no
C(13b) H(11b) 0.970 no
C(13b) H(12b) 0.970 no
C(13) H(10) 0.970 no
C(13) H(11) 0.970 no
C(13) H(12) 0.970 no

loop_
_geom_contact_atom_site_label_1
_geom_contact_atom_site_label_2
_geom_contact_distance
_geom_contact_site_symmetry_2
Pd(1b) Br(2) 3.3483(7) 1_545
Pd(1) Pd(1) 3.5656(6) 3_656
Pd(1) Br(3) 3.4922(8) .
Br(1) C(7) 3.426(5) 3_656
Br(2) Pd(1b) 3.3483(7) 1_565
Br(2) N(3b) 3.504(4) 1_565
Br(3) Pd(1) 3.4922(8) .
Br(3) N(3) 3.516(4) .
Br(3) C(10) 3.540(6) 2_656
Br(3) C(11) 3.529(6) 2_656
S(1b) O(2) 3.541(3) .
S(1b) N(1b) 3.557(3) 7_556
S(1) O(4) 3.564(3) 1_545
S(1) N(3) 3.488(5) 3_656
S(1) C(8) 3.528(5) 3_656
O(1) N(1b) 3.341(5) 7_556
O(1) N(2b) 2.595(6) 7_556
O(1) C(7b) 3.521(6) 1_565
O(1) C(7b) 3.169(5) 7_556
O(1) C(13b) 3.452(6) 1_565
O(2) S(1b) 3.541(3) .
O(2) N(2b) 3.269(6) 7_556
O(2) C(3) 3.329(6) 4_565
O(2) C(4) 3.412(5) 4_565
O(2) C(8b) 3.546(8) 7_556
O(2) C(9b) 3.306(9) 7_556
O(2) C(10) 3.530(5) 2_656
O(3) N(1) 3.530(5) .
O(3) N(1) 3.365(5) 3_666
O(3) N(2) 2.577(6) 3_666
O(3) C(7) 3.499(7) .
O(3) C(7) 3.206(5) 3_666
O(3) C(8) 3.593(7) 3_666
O(3) C(13) 3.420(5) .
O(4) S(1) 3.564(3) 1_565
O(4) N(2) 3.285(6) 3_666
O(4) C(3b) 3.394(6) 4_564
O(4) C(8) 3.513(7) 3_666
O(4) C(9) 3.283(8) 3_666
O(4) C(10b) 3.331(5) 6_555
O(4) C(11b) 3.300(5) 6_555
N(1b) S(1b) 3.557(3) 7_556
N(1b) O(1) 3.341(5) 7_556
N(1) O(3) 3.530(5) .
N(1) O(3) 3.365(5) 3_666
N(2b) O(1) 2.595(6) 7_556
N(2b) O(2) 3.269(6) 7_556
N(2b) C(7b) 3.469(5) 7_546
N(2b) C(15) 3.478(8) 7_556
N(2) O(3) 2.577(6) 3_666
N(2) O(4) 3.285(6) 3_666
N(2) C(7) 3.456(6) 3_666
N(2) C(18) 3.434(8) 3_666
N(3b) Br(2) 3.504(4) 1_545
N(3b) C(1b) 3.483(6) 7_556
N(3b) C(2b) 3.400(6) 7_556
N(3) Br(3) 3.516(4) .
N(3) S(1) 3.488(5) 3_656
N(3) C(1) 3.435(6) 3_656
C(1b) N(3b) 3.483(6) 7_556
C(1) N(3) 3.435(6) 3_656
C(1) C(12) 3.453(8) 3_656
C(2b) N(3b) 3.400(6) 7_556
C(2b) C(12b) 3.345(8) 7_556
C(2) C(11) 3.509(8) 3_656
C(2) C(12) 3.416(8) 3_656
C(3b) O(4) 3.394(6) 4_565
C(3b) C(11b) 3.516(8) 7_556
C(3b) C(12b) 3.425(7) 7_556
C(3) O(2) 3.329(6) 4_564
C(4) O(2) 3.412(5) 4_564
C(4) C(9) 3.584(7) 3_666
C(5b) C(9b) 3.479(7) 7_546
C(5) C(9) 3.375(7) 3_666
C(7b) O(1) 3.521(6) 1_545
C(7b) O(1) 3.169(5) 7_556
C(7b) N(2b) 3.469(5) 7_546
C(7) Br(1) 3.426(5) 3_656
C(7) O(3) 3.499(7) .
C(7) O(3) 3.206(5) 3_666
C(7) N(2) 3.456(6) 3_666
C(8b) O(2) 3.546(8) 7_556
C(8) S(1) 3.528(5) 3_656
C(8) O(3) 3.593(7) 3_666
C(8) O(4) 3.513(7) 3_666
C(9b) O(2) 3.306(9) 7_556
C(9b) C(5b) 3.479(7) 7_546
C(9) O(4) 3.283(8) 3_666
C(9) C(4) 3.584(7) 3_666
C(9) C(5) 3.375(7) 3_666
C(10b) O(4) 3.331(5) 6_545
C(10) Br(3) 3.540(6) 2_656
C(10) O(2) 3.530(5) 2_656
C(11b) O(4) 3.300(5) 6_545
C(11b) C(3b) 3.516(8) 7_556
C(11) Br(3) 3.529(6) 2_656
C(11) C(2) 3.509(8) 3_656
C(12b) C(2b) 3.345(8) 7_556
C(12b) C(3b) 3.425(7) 7_556
C(12) C(1) 3.453(8) 3_656
C(12) C(2) 3.416(8) 3_656
C(13b) O(1) 3.452(6) 1_545
C(13) O(3) 3.420(5) .
C(15) N(2b) 3.478(8) 7_556
C(18) N(2) 3.434(8) 3_666
Br(1b) H(8b) 3.3103(6) 6_555
Br(1b) H(10) 3.418 .
Br(1b) H(11) 3.506 .
Br(1b) H(12) 3.528 .
Br(1) H(5) 3.4394(5) 3_656
Br(1) H(8) 3.2761(6) 2_656
Br(1) H(12b) 3.479 .
Br(2) H(2b) 3.1471(7) 4_564
Br(2) H(3b) 3.3278(5) 4_564
Br(2) H(4b) 3.2468(5) 7_556
Br(2) H(5b) 3.4780(6) 7_556
Br(2) H(8b) 3.0252(5) 6_555
Br(2) H(12b) 3.154 1_565
Br(2) H(10) 2.968 1_565
Br(3) H(3) 3.2933(6) 4_565
Br(3) H(4) 3.1757(5) 3_666
Br(3) H(5) 3.3844(6) 3_666
Br(3) H(7) 3.1084(7) 2_656
Br(3) H(8) 3.1026(5) 2_656
Br(3) H(11b) 3.084 .
Br(3) H(12) 3.204 .
O(1) H(5b) 2.422(3) 7_556
O(1) H(6b) 3.329(4) 7_556
O(1) H(2) 3.309(3) 4_565
O(1) H(10b) 2.683 1_565
O(1) H(12b) 3.508 1_565
O(1) H(13b) 1.45(7) 7_556
O(2) H(6b) 2.799(4) 7_556
O(2) H(2) 2.845(3) 4_565
O(2) H(3) 3.004(3) 4_565
O(2) H(7) 2.661(3) 2_656
O(2) H(11b) 3.221 .
O(2) H(13b) 2.56(6) 7_556
O(3) H(7b) 3.499(3) 6_555
O(3) H(5) 2.454(3) 3_666
O(3) H(6) 3.245(4) 3_666
O(3) H(11) 3.568 .
O(3) H(12) 2.613 .
O(3) H(13) 1.52(6) 3_666
O(4) H(2b) 2.515(3) 4_564
O(4) H(7b) 2.962(3) 6_555
O(4) H(8b) 2.943(3) 6_555
O(4) H(6) 2.826(4) 3_666
O(4) H(10) 3.390 1_565
O(4) H(13) 2.60(5) 3_666
N(1b) H(5b) 3.249(3) 7_546
N(1) H(5) 3.428(3) 3_666
N(2b) H(4b) 3.340(4) 7_546
N(2b) H(5b) 3.136(3) 7_546
N(2) H(5) 3.165(4) 3_666
N(3b) H(1b) 3.437(4) 7_556
C(1) H(9) 3.534(6) 3_656
C(2b) H(1) 3.115(4) 4_555
C(2b) H(7) 3.363(6) 2_656
C(2) H(2b) 3.553(6) 4_554
C(2) H(6b) 3.249(5) 6_555
C(2) H(9) 3.593(6) 3_656
C(3b) H(9b) 3.454(6) 7_556
C(3b) H(1) 2.734(6) 4_555
C(3b) H(11) 3.388 4_555
C(3) H(6b) 2.972(6) 6_555
C(3) H(8) 3.494(6) 3_656
C(4b) H(6b) 3.536(6) 7_546
C(4b) H(9b) 3.333(7) 4_555
C(4b) H(1) 3.345(6) 4_555
C(4b) H(11) 3.358 4_555
C(4) H(6) 3.339(6) 3_666
C(4) H(9) 3.541(5) 3_656
C(5b) H(6b) 3.430(5) 7_546
C(5b) H(8b) 3.585(6) 4_555
C(5) H(6) 3.215(5) 3_666
C(5) H(9) 3.468(5) 3_656
C(6b) H(13b) 3.47(6) 7_546
C(6) H(6) 3.579(4) 3_666
C(6) H(9) 3.498(5) 3_656
C(6) H(13) 3.49(5) 3_666
C(7b) H(5b) 3.328(5) 7_546
C(7b) H(13b) 3.35(5) 7_546
C(7) H(13) 3.29(5) 3_666
C(8b) H(1b) 3.383(4) 7_556
C(8b) H(4b) 3.189(4) 7_546
C(8) H(4) 3.441(5) 3_666
C(9b) H(1b) 3.331(5) 7_556
C(9b) H(4b) 3.318(5) 7_546
C(9) H(1b) 3.285(4) 2_656
C(9) H(4) 3.320(5) 3_666
C(10b) H(1b) 3.379(6) 7_556
C(10b) H(3b) 3.593(5) 7_546
C(10b) H(6) 3.422(6) 8_454
C(10b) H(11) 3.354 6_545
C(10) H(1b) 2.932(5) 2_656
C(10) H(3) 3.508(5) 3_666
C(10) H(11b) 3.021 2_656
C(11b) H(1b) 3.487(7) 7_556
C(11b) H(2b) 3.351(5) 7_556
C(11) H(1) 3.553(6) 3_656
C(11) H(9) 3.174(7) 2_656
C(11) H(11b) 3.169 2_656
C(12b) H(1b) 3.477(6) 7_556
C(12b) H(3b) 3.208(7) 4_554
C(12) H(8) 3.148(6) 2_656
C(12) H(9) 3.241(6) 2_656
C(13b) H(7) 3.253(5) 2_656
C(13b) H(8) 3.482(4) 2_656
C(13b) H(10) 3.394 .
C(13) H(2b) 3.373(5) 4_554
C(13) H(7b) 3.395(5) 6_555
C(13) H(12b) 3.176 .
C(14) H(5b) 3.519(5) 7_556
C(14) H(8b) 3.081(4) 6_555
C(14) H(12b) 3.539 1_565
C(14) H(10) 3.488 1_565
C(15) H(5b) 3.033(4) 7_556
C(15) H(2) 3.517(4) 4_565
C(15) H(10b) 3.150 1_565
C(15) H(13b) 2.40(8) 7_556
C(16) H(2) 3.220(5) 4_565
C(16) H(3) 3.336(4) 4_565
C(16) H(7) 3.591(4) 2_656
C(16) H(13b) 2.89(7) 7_556
C(17) H(3) 3.523(4) 4_565
C(17) H(5) 3.450(5) 3_666
C(17) H(12) 3.126 .
C(18) H(5) 3.002(4) 3_666
C(18) H(12) 2.892 .
C(18) H(13) 2.45(7) 3_666
C(19) H(2b) 3.489(4) 4_564
C(19) H(7b) 3.302(4) 6_555
C(19) H(8b) 3.040(3) 6_555
C(19) H(13) 2.93(7) 3_666
H(1b) N(3b) 3.437(4) 7_556
H(1b) C(8b) 3.383(4) 7_556
H(1b) C(9b) 3.331(5) 7_556
H(1b) C(9) 3.285(4) 2_656
H(1b) C(10b) 3.379(6) 7_556
H(1b) C(10) 2.932(5) 2_656
H(1b) C(11b) 3.487(7) 7_556
H(1b) C(12b) 3.477(6) 7_556
H(1b) H(1) 3.271 4_555
H(1b) H(6) 3.149 2_656
H(1b) H(7) 2.515 2_656
H(2b) Br(2) 3.1471(7) 4_565
H(2b) O(4) 2.515(3) 4_565
H(2b) C(2) 3.553(6) 4_555
H(2b) C(11b) 3.351(5) 7_556
H(2b) C(13) 3.373(5) 4_555
H(2b) C(19) 3.489(4) 4_565
H(2b) H(8b) 3.311 7_556
H(2b) H(1) 2.639 4_555
H(2b) H(10) 3.162 4_555
H(2b) H(11) 3.002 4_555
H(3b) Br(2) 3.3278(5) 4_565
H(3b) C(10b) 3.593(5) 7_546
H(3b) C(12b) 3.208(7) 4_555
H(3b) H(7b) 3.579 7_546
H(3b) H(9b) 2.604 4_555
H(3b) H(10) 3.482 4_555
H(3b) H(11) 2.927 4_555
H(4b) Br(2) 3.2468(5) 7_556
H(4b) N(2b) 3.340(4) 7_546
H(4b) C(8b) 3.189(4) 7_546
H(4b) C(9b) 3.318(5) 7_546
H(4b) H(6b) 3.515 7_546
H(4b) H(8b) 3.045 4_555
H(4b) H(9b) 3.256 4_555
H(5b) Br(2) 3.4780(6) 7_556
H(5b) O(1) 2.422(3) 7_556
H(5b) N(1b) 3.249(3) 7_546
H(5b) N(2b) 3.136(3) 7_546
H(5b) C(7b) 3.328(5) 7_546
H(5b) C(14) 3.519(5) 7_556
H(5b) C(15) 3.033(4) 7_556
H(5b) H(5b) 3.192 7_546
H(5b) H(13b) 3.35(6) 7_546
H(6b) O(1) 3.329(4) 7_556
H(6b) O(2) 2.799(4) 7_556
H(6b) C(2) 3.249(5) 6_545
H(6b) C(3) 2.972(6) 6_545
H(6b) C(4b) 3.536(6) 7_546
H(6b) C(5b) 3.430(5) 7_546
H(6b) H(4b) 3.515 7_546
H(6b) H(1) 3.188 6_545
H(6b) H(2) 2.708 6_545
H(7b) O(3) 3.499(3) 6_545
H(7b) O(4) 2.962(3) 6_545
H(7b) C(13) 3.395(5) 6_545
H(7b) C(19) 3.302(4) 6_545
H(7b) H(3b) 3.579 7_546
H(7b) H(6) 3.030 8_454
H(7b) H(11) 2.608 6_545
H(7b) H(12) 3.345 6_545
H(8b) Br(1b) 3.3103(6) 6_545
H(8b) Br(2) 3.0252(5) 6_545
H(8b) O(4) 2.943(3) 6_545
H(8b) C(5b) 3.585(6) 4_554
H(8b) C(14) 3.081(4) 6_545
H(8b) C(19) 3.040(3) 6_545
H(8b) H(2b) 3.311 7_556
H(8b) H(4b) 3.045 4_554
H(9b) C(3b) 3.454(6) 7_556
H(9b) C(4b) 3.333(7) 4_554
H(9b) H(3b) 2.604 4_554
H(9b) H(4b) 3.256 4_554
H(1) C(2b) 3.115(4) 4_554
H(1) C(3b) 2.734(6) 4_554
H(1) C(4b) 3.345(6) 4_554
H(1) C(11) 3.553(6) 3_656
H(1) H(1b) 3.271 4_554
H(1) H(2b) 2.639 4_554
H(1) H(6b) 3.188 6_555
H(2) O(1) 3.309(3) 4_564
H(2) O(2) 2.845(3) 4_564
H(2) C(15) 3.517(4) 4_564
H(2) C(16) 3.220(5) 4_564
H(2) H(6b) 2.708 6_555
H(2) H(8) 3.443 3_656
H(2) H(10b) 2.824 4_554
H(3) Br(3) 3.2933(6) 4_564
H(3) O(2) 3.004(3) 4_564
H(3) C(10) 3.508(5) 3_666
H(3) C(16) 3.336(4) 4_564
H(3) C(17) 3.523(4) 4_564
H(3) H(4) 3.229 2_655
H(3) H(7) 3.297 3_666
H(4) Br(3) 3.1757(5) 3_666
H(4) C(8) 3.441(5) 3_666
H(4) C(9) 3.320(5) 3_666
H(4) H(3) 3.229 2_655
H(4) H(6) 3.417 3_666
H(5) Br(1) 3.4394(5) 3_656
H(5) Br(3) 3.3844(6) 3_666
H(5) O(3) 2.454(3) 3_666
H(5) N(1) 3.428(3) 3_666
H(5) N(2) 3.165(4) 3_666
H(5) C(17) 3.450(5) 3_666
H(5) C(18) 3.002(4) 3_666
H(5) H(5) 3.561 3_666
H(5) H(13) 3.31(6) 3_666
H(6) O(3) 3.245(4) 3_666
H(6) O(4) 2.826(4) 3_666
H(6) C(4) 3.339(6) 3_666
H(6) C(5) 3.215(5) 3_666
H(6) C(6) 3.579(4) 3_666
H(6) C(10b) 3.422(6) 8_555
H(6) H(1b) 3.149 2_656
H(6) H(7b) 3.030 8_555
H(6) H(4) 3.417 3_666
H(7) Br(3) 3.1084(7) 2_656
H(7) O(2) 2.661(3) 2_656
H(7) C(2b) 3.363(6) 2_656
H(7) C(13b) 3.253(5) 2_656
H(7) C(16) 3.591(4) 2_656
H(7) H(1b) 2.515 2_656
H(7) H(3) 3.297 3_666
H(7) H(10b) 3.598 2_656
H(7) H(11b) 2.396 2_656
H(8) Br(1) 3.2761(6) 2_656
H(8) Br(3) 3.1026(5) 2_656
H(8) C(3) 3.494(6) 3_656
H(8) C(12) 3.148(6) 2_656
H(8) C(13b) 3.482(4) 2_656
H(8) H(2) 3.443 3_656
H(8) H(9) 2.606 2_656
H(8) H(10b) 3.460 2_656
H(8) H(11b) 2.693 2_656
H(9) C(1) 3.534(6) 3_656
H(9) C(2) 3.593(6) 3_656
H(9) C(4) 3.541(5) 3_656
H(9) C(5) 3.468(5) 3_656
H(9) C(6) 3.498(5) 3_656
H(9) C(11) 3.174(7) 2_656
H(9) C(12) 3.241(6) 2_656
H(9) H(8) 2.606 2_656
H(9) H(9) 2.721 2_656
H(10b) O(1) 2.683 1_545
H(10b) C(15) 3.150 1_545
H(10b) H(2) 2.824 4_555
H(10b) H(7) 3.598 2_656
H(10b) H(8) 3.460 2_656
H(11b) Br(3) 3.084 .
H(11b) O(2) 3.221 .
H(11b) C(10) 3.021 2_656
H(11b) C(11) 3.169 2_656
H(11b) H(7) 2.396 2_656
H(11b) H(8) 2.693 2_656
H(12b) Br(1) 3.479 .
H(12b) Br(2) 3.154 1_545
H(12b) O(1) 3.508 1_545
H(12b) C(13) 3.176 .
H(12b) C(14) 3.539 1_545
H(12b) H(10) 2.453 .
H(12b) H(12) 3.053 .
H(10) Br(1b) 3.418 .
H(10) Br(2) 2.968 1_545
H(10) O(4) 3.390 1_545
H(10) C(13b) 3.394 .
H(10) C(14) 3.488 1_545
H(10) H(2b) 3.162 4_554
H(10) H(3b) 3.482 4_554
H(10) H(12b) 2.453 .
H(11) Br(1b) 3.506 .
H(11) O(3) 3.568 .
H(11) C(3b) 3.388 4_554
H(11) C(4b) 3.358 4_554
H(11) C(10b) 3.354 6_555
H(11) H(2b) 3.002 4_554
H(11) H(3b) 2.927 4_554
H(11) H(7b) 2.608 6_555
H(12) Br(1b) 3.528 .
H(12) Br(3) 3.204 .
H(12) O(3) 2.613 .
H(12) C(17) 3.126 .
H(12) C(18) 2.892 .
H(12) H(7b) 3.345 6_555
H(12) H(12b) 3.053 .
H(13b) O(1) 1.45(7) 7_556
H(13b) O(2) 2.56(6) 7_556
H(13b) C(6b) 3.47(6) 7_546
H(13b) C(7b) 3.35(5) 7_546
H(13b) C(15) 2.40(8) 7_556
H(13b) C(16) 2.89(7) 7_556
H(13b) H(5b) 3.35(6) 7_546
H(13) O(3) 1.52(6) 3_666
H(13) O(4) 2.60(5) 3_666
H(13) C(6) 3.49(5) 3_666
H(13) C(7) 3.29(5) 3_666
H(13) C(18) 2.45(7) 3_666
H(13) C(19) 2.93(7) 3_666
H(13) H(5) 3.31(6) 3_666

loop_
_geom_torsion_atom_site_label_1
_geom_torsion_atom_site_label_2
_geom_torsion_atom_site_label_3
_geom_torsion_atom_site_label_4
_geom_torsion
Br(1b) Pd(1b) S(1b) C(1b) 179.70(19)
Br(1b) Pd(1b) S(1b) C(13b) -74.4(2)
Br(1b) Pd(1b) N(1b) N(2b) 4(2)
Br(1b) Pd(1b) N(1b) C(7b) -177(2)
Br(1b) Pd(1b) N(3b) C(8b) -176.4(3)
Br(1b) Pd(1b) N(3b) C(12b) 4.2(4)
S(1b) Pd(1b) N(1b) N(2b) 177.7(2)
S(1b) Pd(1b) N(1b) C(7b) -3.7(4)
N(1b) Pd(1b) S(1b) C(1b) -0.02(18)
N(1b) Pd(1b) S(1b) C(13b) 105.9(2)
S(1b) Pd(1b) N(3b) C(8b) -18(2)
S(1b) Pd(1b) N(3b) C(12b) 162.3(19)
N(3b) Pd(1b) S(1b) C(1b) 21(2)
N(3b) Pd(1b) S(1b) C(13b) 127(2)
N(1b) Pd(1b) N(3b) C(8b) 3.3(3)
N(1b) Pd(1b) N(3b) C(12b) -176.0(4)
N(3b) Pd(1b) N(1b) N(2b) -1.2(3)
N(3b) Pd(1b) N(1b) C(7b) 177.4(4)
Br(1) Pd(1) S(1) C(1) 179.7(2)
Br(1) Pd(1) S(1) C(13) 72.0(2)
Br(1) Pd(1) N(1) N(2) 17(2)
Br(1) Pd(1) N(1) C(7) -162.5(16)
Br(1) Pd(1) N(3) C(8) -176.6(3)
Br(1) Pd(1) N(3) C(12) -1.7(4)
S(1) Pd(1) N(1) N(2) 178.4(3)
S(1) Pd(1) N(1) C(7) -1.3(4)
N(1) Pd(1) S(1) C(1) 0.7(2)
N(1) Pd(1) S(1) C(13) -107.0(2)
S(1) Pd(1) N(3) C(8) 11(2)
S(1) Pd(1) N(3) C(12) -174.0(19)
N(3) Pd(1) S(1) C(1) -8(2)
N(3) Pd(1) S(1) C(13) -116(2)
N(1) Pd(1) N(3) C(8) 2.3(3)
N(1) Pd(1) N(3) C(12) 177.2(4)
N(3) Pd(1) N(1) N(2) -2.1(3)
N(3) Pd(1) N(1) C(7) 178.2(5)
Pd(1b) S(1b) C(1b) C(2b) -173.9(3)
Pd(1b) S(1b) C(1b) C(6b) 2.9(5)
C(13b) S(1b) C(1b) C(2b) 77.3(4)
C(13b) S(1b) C(1b) C(6b) -106.0(4)
Pd(1) S(1) C(1) C(2) 178.8(3)
Pd(1) S(1) C(1) C(6) 1.7(5)
C(13) S(1) C(1) C(2) -71.4(4)
C(13) S(1) C(1) C(6) 111.5(5)
Pd(1b) N(1b) N(2b) C(8b) -1.1(5)
Pd(1b) N(1b) C(7b) C(6b) 4.9(8)
N(2b) N(1b) C(7b) C(6b) -176.6(4)
C(7b) N(1b) N(2b) C(8b) -179.9(4)
Pd(1) N(1) N(2) C(8) 1.6(5)
Pd(1) N(1) C(7) C(6) -0.7(8)
N(2) N(1) C(7) C(6) 179.6(5)
C(7) N(1) N(2) C(8) -178.6(4)
N(1b) N(2b) C(8b) N(3b) 4.1(7)
N(1b) N(2b) C(8b) C(9b) -177.2(4)
N(1) N(2) C(8) N(3) 0.4(7)
N(1) N(2) C(8) C(9) -178.0(4)
Pd(1b) N(3b) C(8b) N(2b) -5.0(5)
Pd(1b) N(3b) C(8b) C(9b) 176.5(4)
Pd(1b) N(3b) C(12b) C(11b) 180.0(3)
C(8b) N(3b) C(12b) C(11b) 0.6(8)
C(12b) N(3b) C(8b) N(2b) 174.5(4)
C(12b) N(3b) C(8b) C(9b) -4.1(7)
Pd(1) N(3) C(8) N(2) -2.2(6)
Pd(1) N(3) C(8) C(9) 176.2(4)
Pd(1) N(3) C(12) C(11) -174.3(4)
C(8) N(3) C(12) C(11) 0.3(8)
C(12) N(3) C(8) N(2) -177.7(4)
C(12) N(3) C(8) C(9) 0.7(7)
S(1b) C(1b) C(2b) C(3b) 179.8(4)
S(1b) C(1b) C(6b) C(5b) 180.0(3)
S(1b) C(1b) C(6b) C(7b) -3.3(8)
C(2b) C(1b) C(6b) C(5b) -3.5(7)
C(2b) C(1b) C(6b) C(7b) 173.3(5)
C(6b) C(1b) C(2b) C(3b) 2.9(8)
S(1) C(1) C(2) C(3) -176.4(4)
S(1) C(1) C(6) C(5) 175.3(4)
S(1) C(1) C(6) C(7) -4.5(8)
C(2) C(1) C(6) C(5) -1.6(8)
C(2) C(1) C(6) C(7) 178.5(5)
C(6) C(1) C(2) C(3) 0.9(9)
C(1b) C(2b) C(3b) C(4b) -0.6(9)
C(1) C(2) C(3) C(4) 0.1(8)
C(2b) C(3b) C(4b) C(5b) -0.9(9)
C(2) C(3) C(4) C(5) -0.2(7)
C(3b) C(4b) C(5b) C(6b) 0.2(7)
C(3) C(4) C(5) C(6) -0.6(9)
C(4b) C(5b) C(6b) C(1b) 2.0(8)
C(4b) C(5b) C(6b) C(7b) -175.3(5)
C(4) C(5) C(6) C(1) 1.5(8)
C(4) C(5) C(6) C(7) -178.6(5)
C(1b) C(6b) C(7b) N(1b) -0.9(9)
C(5b) C(6b) C(7b) N(1b) 176.0(5)
C(1) C(6) C(7) N(1) 4.2(9)
C(5) C(6) C(7) N(1) -175.7(5)
N(2b) C(8b) C(9b) C(10b) -174.6(5)
N(3b) C(8b) C(9b) C(10b) 3.9(8)
N(2) C(8) C(9) C(10) 176.3(5)
N(3) C(8) C(9) C(10) -2.1(8)
C(8b) C(9b) C(10b) C(11b) -0.2(6)
C(8) C(9) C(10) C(11) 2.3(8)
C(9b) C(10b) C(11b) C(12b) -3.0(8)
C(9) C(10) C(11) C(12) -1.4(8)
C(10b) C(11b) C(12b) N(3b) 2.9(8)
C(10) C(11) C(12) N(3) -0.0(8)
Br(2) C(14) C(15) O(1) -2.2(5)
Br(2) C(14) C(15) C(16) 178.3(2)
Br(2) C(14) C(19) O(4) 2.1(5)
Br(2) C(14) C(19) C(18) -179.1(2)
C(15) C(14) C(19) O(4) -174.7(4)
C(15) C(14) C(19) C(18) 4.1(6)
C(19) C(14) C(15) O(1) 174.6(4)
C(19) C(14) C(15) C(16) -4.9(6)
O(1) C(15) C(16) O(2) 5.1(5)
O(1) C(15) C(16) C(17) -174.6(3)
C(14) C(15) C(16) O(2) -175.3(3)
C(14) C(15) C(16) C(17) 5.0(5)
O(2) C(16) C(17) Br(3) -3.2(6)
O(2) C(16) C(17) C(18) 175.3(4)
C(15) C(16) C(17) Br(3) 176.5(2)
C(15) C(16) C(17) C(18) -5.0(6)
Br(3) C(17) C(18) O(3) 2.9(5)
Br(3) C(17) C(18) C(19) -177.1(2)
C(16) C(17) C(18) O(3) -175.6(4)
C(16) C(17) C(18) C(19) 4.3(6)
O(3) C(18) C(19) O(4) -4.6(5)
O(3) C(18) C(19) C(14) 176.5(3)
C(17) C(18) C(19) O(4) 175.4(3)
C(17) C(18) C(19) C(14) -3.5(5)
